data_7009174
loop_
_publ_author_name
'Atkinson, Ian M.'
'Chartres, Jy D.'
'Everett, Grover W.'
'Ji, Xue-Kui'
'Lindoy, Leonard F.'
'Matthews, Owen A.'
'Meehan, George V.'
'Skelton, Brian W.'
'Wei, Gang'
'White, Allan H.'

_publ_section_title
;
 Macrocyclic ligand design. Interaction of selected transition and
 post-transition metal ions with a new N2O2-donor macrocycle
 incorporating a pyridylmethyl pendant arm
;
_journal_issue 7
_journal_name_full 'Journal of the Chemical Society, Dalton Transactions'
_journal_page_first 1191
_journal_paper_doi 10.1039/a909102e
_journal_year 2000
_chemical_formula_sum 'C35 H41 Cu N5 O10.8675'
_chemical_formula_weight 777.34
_space_group_IT_number 60
_symmetry_cell_setting orthorhombic
_symmetry_space_group_name_Hall '-P 2n 2ab'
_symmetry_space_group_name_H-M 'P b c n'
_cell_angle_alpha 90.00000
_cell_angle_beta 90.00000
_cell_angle_gamma 90.00000
_cell_formula_units_Z 8
_cell_length_a 20.641(9)
_cell_length_b 14.447(7)
_cell_length_c 24.912(12)
_cell_measurement_reflns_used 8
_cell_measurement_temperature 293
_cell_measurement_theta_max 15.5
_cell_measurement_theta_min 15.3
_cell_volume 7429(6)
_computing_cell_refinement 'Enraf Nonius software'
_computing_data_collection 'Enraf Nonius software'
_computing_data_reduction 'xtal ADDREF'
_computing_molecular_graphics xtal
_computing_publication_material 'xtal BONDLA CIFIO'
_computing_structure_refinement xtal
_computing_structure_solution xtal
_diffrn_ambient_temperature 293
_diffrn_measurement_device_type
;
 CAD4 diffractometer
;
_diffrn_measurement_method '2\q-\w scans'
_diffrn_radiation_detector 'single counter'
_diffrn_radiation_monochromator graphite
_diffrn_radiation_source 'rotating anode'
_diffrn_radiation_type 'Mo K\a'
_diffrn_radiation_wavelength .71073
_diffrn_reflns_av_sigmaI/netI 0
_diffrn_reflns_limit_h_max 24
_diffrn_reflns_limit_h_min 0
_diffrn_reflns_limit_k_max 16
_diffrn_reflns_limit_k_min 0
_diffrn_reflns_limit_l_max 29
_diffrn_reflns_limit_l_min 0
_diffrn_reflns_number 6457
_diffrn_reflns_theta_max 25.
_diffrn_reflns_theta_min 1.63
_diffrn_standards_decay_% 0
_diffrn_standards_interval_time 60
_diffrn_standards_number 8
_exptl_absorpt_coefficient_mu .653
_exptl_absorpt_correction_T_max 0.93
_exptl_absorpt_correction_T_min 0.88
_exptl_absorpt_correction_type gaussian
_exptl_absorpt_process_details
;
 XTAL absorb                
;
_exptl_crystal_colour blue
_exptl_crystal_density_diffrn 1.39
_exptl_crystal_description fragment
_exptl_crystal_F_000 3272
_exptl_crystal_size_max 0.80
_exptl_crystal_size_mid 0.55
_exptl_crystal_size_min 0.10
_refine_diff_density_max .631
_refine_diff_density_min -.56
_refine_ls_extinction_coef 11328(1087)
_refine_ls_extinction_expression Eq22_p292_"Cryst._Comp."_Munksgaard_1970
_refine_ls_extinction_method Zachariasen
_refine_ls_goodness_of_fit_all 1.705
_refine_ls_goodness_of_fit_ref 1.934
_refine_ls_hydrogen_treatment noref
_refine_ls_matrix_type atomblock
_refine_ls_number_constraints 0
_refine_ls_number_parameters 486
_refine_ls_number_reflns 2813
_refine_ls_number_restraints 12
_refine_ls_R_factor_all .142
_refine_ls_R_factor_gt .07
_refine_ls_shift/su_max .09
_refine_ls_shift/su_mean .007
_refine_ls_structure_factor_coef F
_refine_ls_weighting_scheme sigma
_refine_ls_wR_factor_all .077
_refine_ls_wR_factor_ref .066
_reflns_d_resolution_high .841
_reflns_d_resolution_low 12.456
_reflns_limit_h_max 24
_reflns_limit_h_min 0
_reflns_limit_k_max 16
_reflns_limit_k_min 0
_reflns_limit_l_max 29
_reflns_limit_l_min 0
_reflns_number_gt 6457
_reflns_number_total 6457
_reflns_threshold_expression 'I    > 3.00 sig(I   )'
_cod_data_source_file a909102e.txt
_cod_data_source_block ge2a
_cod_original_sg_symbol_Hall -p_2n_2ab
_cod_original_sg_symbol_H-M P_b_c_n
_cod_original_formula_sum 'C35 H41 Cu1 N5 O10.8675'
_cod_database_code 7009174

loop_
_symmetry_equiv_pos_as_xyz
+x,+y,+z
1/2-x,1/2-y,1/2+z
1/2+x,1/2-y,-z
-x,+y,1/2-z
-x,-y,-z
1/2+x,1/2+y,1/2-z
1/2-x,1/2+y,+z
+x,-y,1/2+z

loop_
_atom_site_label
_atom_site_fract_x
_atom_site_fract_y
_atom_site_fract_z
_atom_site_U_iso_or_equiv
_atom_site_adp_type
_atom_site_calc_flag
_atom_site_calc_attached_atom
_atom_site_occupancy
_atom_site_disorder_assembly
_atom_site_disorder_group
Cu .71327(5) .55238(7) .31375(4) .0454(6) Uani ? ? 1.00000 ? ?
N0 .6429(3) .5483(4) .3741(3) .041(4) Uani ? ? 1.00000 ? ?
C0 .6650(4) .6125(6) .4173(3) .052(6) Uani ? ? 1.00000 ? ?
N01 .7660(3) .6091(4) .3706(3) .043(4) Uani ? ? 1.00000 ? ?
C02 .7360(4) .6225(5) .4177(3) .043(6) Uani ? ? 1.00000 ? ?
C03 .7688(4) .6512(6) .4635(3) .060(7) Uani ? ? 1.00000 ? ?
C04 .8346(5) .6675(6) .4593(4) .076(8) Uani ? ? 1.00000 ? ?
C05 .8651(4) .6530(6) .4112(4) .070(7) Uani ? ? 1.00000 ? ?
C06 .8299(4) .6242(6) .3685(4) .058(7) Uani ? ? 1.00000 ? ?
C1 .5766(4) .5756(5) .3552(3) .047(6) Uani ? ? 1.00000 ? ?
C11 .5705(4) .6748(5) .3371(3) .042(6) Uani ? ? 1.00000 ? ?
C12 .5305(4) .7334(6) .3672(3) .051(6) Uani ? ? 1.00000 ? ?
C13 .5241(4) .8291(6) .3512(3) .051(6) Uani ? ? 1.00000 ? ?
C131 .4797(4) .8926(6) .3849(4) .065(7) Uani ? ? 1.00000 ? ?
C132 .4110(5) .8553(9) .3845(5) .126(11) Uani ? ? 1.00000 ? ?
C133 .4786(7) .9877(8) .3626(6) .176(14) Uani ? ? 1.00000 ? ?
C134 .5040(7) .9006(10) .4395(5) .154(12) Uani ? ? 1.00000 ? ?
C14 .5572(4) .8582(6) .3070(3) .055(6) Uani ? ? 1.00000 ? ?
C15 .5965(4) .7987(6) .2785(3) .058(7) Uani ? ? 1.00000 ? ?
C16 .6037(4) .7077(6) .2944(3) .047(6) Uani ? ? 1.00000 ? ?
C1' .6382(4) .4501(5) .3966(3) .050(6) Uani ? ? 1.00000 ? ?
C11' .6986(4) .4168(5) .4219(3) .039(5) Uani ? ? 1.00000 ? ?
C12' .7048(4) .4096(5) .4772(3) .047(5) Uani ? ? 1.00000 ? ?
C13' .7618(4) .3824(5) .5023(3) .046(6) Uani ? ? 1.00000 ? ?
C131' .7677(4) .3817(6) .5625(3) .058(7) Uani ? ? 1.00000 ? ?
C132' .7177(6) .3182(8) .5864(4) .110(10) Uani ? ? 1.00000 ? ?
C133' .8342(5) .3560(9) .5819(5) .113(10) Uani ? ? 1.00000 ? ?
C134' .7529(7) .4760(8) .5836(5) .127(11) Uani ? ? 1.00000 ? ?
C14' .8123(4) .3585(6) .4689(4) .053(6) Uani ? ? 1.00000 ? ?
C15' .8085(4) .3638(5) .4132(3) .045(6) Uani ? ? 1.00000 ? ?
C16' .7518(4) .3931(5) .3906(3) .043(5) Uani ? ? 1.00000 ? ?
O2 .6449(3) .6502(4) .2668(2) .056(4) Uani ? ? 1.00000 ? ?
C3 .6185(5) .6072(7) .2208(4) .085(8) Uani ? ? 1.00000 ? ?
O2' .7497(3) .4070(3) .3362(2) .052(4) Uani ? ? 1.00000 ? ?
C3' .7203(5) .3373(6) .3034(4) .076(7) Uani ? ? 1.00000 ? ?
N31 .6690(3) .4697(4) .2594(3) .047(5) Uani ? ? 1.00000 ? ?
C32 .6369(4) .5044(6) .2182(3) .060(6) Uani ? ? 1.00000 ? ?
C33 .6176(5) .4516(8) .1751(4) .095(9) Uani ? ? 1.00000 ? ?
C34 .6346(6) .3604(7) .1732(4) .101(9) Uani ? ? 1.00000 ? ?
C33' .6655(6) .3215(7) .2153(4) .088(8) Uani ? ? 1.00000 ? ?
C32' .6848(4) .3771(6) .2580(4) .061(7) Uani ? ? 1.00000 ? ?
N10 .8161(4) .5532(6) .2395(3) .090(6) Uani ? ? 1.00000 ? ?
O101 .7761(3) .5975(4) .2585(3) .073(5) Uani ? ? 1.00000 ? ?
O102 .8144(4) .4693(5) .2317(4) .152(8) Uani ? ? 1.00000 ? ?
O103 .8704(5) .5856(7) .2267(5) .206(11) Uani ? ? 1.00000 ? ?
N20 .5119(4) .6924(9) .5403(4) .112(6) Uiso ? ? .619(6) ? ?
O201 .4643(8) .6902(11) .5279(6) .211(19) Uani ? ? .619(6) ? ?
O202 .5255(5) .7436(10) .5757(5) .142(13) Uani ? ? .619(6) ? ?
O203 .5538(6) .6631(11) .5088(5) .189(16) Uani ? ? .619(6) ? ?
N20A .5338(4) .6505(15) .5460(3) .149(12) Uiso ? ? .381(6) ? ?
O201A .4993(12) .647(3) .5088(12) .40(3) Uiso ? ? .381(6) ? ?
O202A .5157(6) .6354(15) .5841(8) .140(9) Uiso ? ? .381(6) ? ?
O203A .5819(15) .649(2) .5399(5) .285(18) Uiso ? ? .381(6) ? ?
O01 .4580(5) .6959(6) .6760(4) .158(9) Uani ? ? 1.00000 ? ?
O02 .5620(4) .4512(7) .5532(3) .148(8) Uani ? ? 1.00000 ? ?
O03 .50000 .8338(9) .75000 .187(14) Uani ? ? 1.00000 ? ?
O04 .50000 .5630(12) .75000 .163(19) Uani ? ? .74(2) ? ?
H0a .64573 .66571 .41317 .07800 Uiso ? ? 1.00000 ? ?
H0b .65033 .59105 .44805 .07800 Uiso ? ? 1.00000 ? ?
H03 .74871 .65850 .49398 .08000 Uiso ? ? 1.00000 ? ?
H04 .85884 .68515 .48562 .10200 Uiso ? ? 1.00000 ? ?
H05 .90902 .66474 .40779 .09400 Uiso ? ? 1.00000 ? ?
H06 .85366 .61725 .33427 .07900 Uiso ? ? 1.00000 ? ?
H1a .54638 .56102 .38481 .07000 Uiso ? ? 1.00000 ? ?
H1b .56469 .53425 .32643 .07000 Uiso ? ? 1.00000 ? ?
H12 .50525 .70884 .39997 .07200 Uiso ? ? 1.00000 ? ?
H132a .38131 .89048 .40398 .16500 Uiso ? ? 1.00000 ? ?
H132b .39508 .84890 .34770 .16500 Uiso ? ? 1.00000 ? ?
H132c .40956 .79135 .39889 .16500 Uiso ? ? 1.00000 ? ?
H133a .45349 1.03003 .38331 .22700 Uiso ? ? 1.00000 ? ?
H133b .52253 1.01243 .36096 .22700 Uiso ? ? 1.00000 ? ?
H133c .46235 .98893 .32625 .22700 Uiso ? ? 1.00000 ? ?
H134a .47696 .93580 .46221 .20900 Uiso ? ? 1.00000 ? ?
H134b .50190 .83493 .45681 .20900 Uiso ? ? 1.00000 ? ?
H134c .54653 .91709 .44129 .20900 Uiso ? ? 1.00000 ? ?
H14 .54982 .92131 .29687 .06700 Uiso ? ? 1.00000 ? ?
H15 .61786 .82312 .24713 .08200 Uiso ? ? 1.00000 ? ?
H1'a .60254 .44655 .42205 .07600 Uiso ? ? 1.00000 ? ?
H1'b .62590 .40802 .36724 .07600 Uiso ? ? 1.00000 ? ?
H12' .66681 .42354 .49990 .06200 Uiso ? ? 1.00000 ? ?
H132'a .71975 .31369 .62545 .16500 Uiso ? ? 1.00000 ? ?
H132'b .67391 .34056 .57863 .16500 Uiso ? ? 1.00000 ? ?
H132'c .71971 .25596 .57294 .16500 Uiso ? ? 1.00000 ? ?
H133'a .83946 .35611 .62021 .15200 Uiso ? ? 1.00000 ? ?
H133'b .84780 .29451 .56967 .15200 Uiso ? ? 1.00000 ? ?
H133'c .86669 .39840 .56760 .15200 Uiso ? ? 1.00000 ? ?
H134'a .75621 .48433 .62260 .16500 Uiso ? ? 1.00000 ? ?
H134'b .78280 .52395 .56908 .16500 Uiso ? ? 1.00000 ? ?
H134'c .71000 .49875 .57421 .16500 Uiso ? ? 1.00000 ? ?
H14' .85389 .33947 .48468 .07200 Uiso ? ? 1.00000 ? ?
H15' .84588 .34594 .38916 .07600 Uiso ? ? 1.00000 ? ?
H3a .57547 .61174 .21833 .10400 Uiso ? ? 1.00000 ? ?
H3b .63115 .63356 .18975 .10400 Uiso ? ? 1.00000 ? ?
H3'a .69613 .30066 .32392 .11700 Uiso ? ? 1.00000 ? ?
H3'b .75155 .29808 .29239 .11700 Uiso ? ? 1.00000 ? ?
H33 .59223 .48436 .15018 .10800 Uiso ? ? 1.00000 ? ?
H34 .62352 .33287 .14175 .12500 Uiso ? ? 1.00000 ? ?
H33' .67169 .26329 .21239 .11400 Uiso ? ? 1.00000 ? ?

loop_
_atom_site_aniso_label
_atom_site_aniso_U_11
_atom_site_aniso_U_22
_atom_site_aniso_U_33
_atom_site_aniso_U_12
_atom_site_aniso_U_13
_atom_site_aniso_U_23
Cu .0521(6) .0312(5) .0530(6) .0006(6) .0075(7) .0020(6)
N0 .047(4) .024(4) .051(4) .001(4) .003(4) .002(4)
C0 .062(7) .039(6) .054(6) .007(5) .011(5) -.005(5)
N01 .042(5) .030(4) .058(5) -.006(3) .006(4) .007(4)
C02 .047(6) .023(5) .061(6) .006(4) -.012(5) .000(4)
C03 .071(8) .037(5) .072(7) .000(5) -.000(6) -.002(5)
C04 .072(8) .054(7) .101(9) -.015(6) -.028(7) -.001(6)
C05 .057(7) .046(6) .108(9) -.005(5) -.000(7) .008(6)
C06 .062(7) .047(6) .065(7) .001(5) -.001(6) -.004(5)
C1 .047(6) .034(6) .061(6) .006(5) .003(5) .003(5)
C11 .039(6) .035(5) .053(6) .007(4) -.003(5) .001(4)
C12 .045(6) .052(6) .056(6) .000(5) .003(5) .008(5)
C13 .041(6) .039(6) .072(7) .012(5) -.013(5) -.000(5)
C131 .079(8) .044(6) .071(7) .025(6) .000(6) -.005(5)
C132 .065(8) .130(11) .182(14) .016(8) .040(9) -.062(10)
C133 .207(16) .065(9) .256(18) .077(10) .124(15) .042(11)
C134 .174(13) .180(14) .107(11) .125(12) -.033(10) -.063(10)
C14 .070(7) .046(6) .048(6) .010(5) .001(6) .008(5)
C15 .072(7) .057(6) .045(6) .002(6) .002(6) .021(5)
C16 .052(6) .045(6) .044(6) .013(5) .005(5) .003(5)
C1' .066(6) .024(5) .060(6) -.011(5) .007(5) .016(5)
C11' .037(6) .022(5) .058(6) -.010(4) -.004(5) .006(4)
C12' .066(6) .025(4) .050(6) -.013(5) -.001(6) .011(4)
C13' .057(6) .035(5) .047(5) -.009(5) .001(5) .001(4)
C131' .064(7) .042(6) .068(7) -.007(5) -.010(6) .004(5)
C132' .150(12) .112(10) .067(8) -.030(10) .015(9) .020(7)
C133' .084(9) .155(12) .100(10) .017(9) -.025(8) .025(9)
C134' .179(13) .093(10) .108(10) -.001(9) -.033(11) -.037(8)
C14' .042(6) .042(6) .076(7) -.007(5) -.009(5) .012(5)
C15' .049(6) .025(5) .060(6) .007(4) .007(5) .006(5)
C16' .069(6) .014(4) .045(5) .003(4) .005(5) .006(4)
O2 .066(4) .047(4) .054(4) .014(3) .009(4) .003(3)
C3 .113(9) .095(8) .047(6) .055(8) .002(7) .009(6)
O2' .068(4) .034(3) .053(4) .003(3) .012(4) .005(3)
C3' .116(9) .041(6) .070(7) .001(6) -.026(7) .001(5)
N31 .051(5) .044(5) .044(5) -.006(4) .008(4) .000(4)
C32 .075(7) .065(6) .040(6) .016(6) .004(6) -.002(5)
C33 .093(9) .140(11) .051(7) .019(8) -.018(6) -.001(8)
C34 .127(11) .084(9) .092(9) .030(8) -.026(8) -.028(8)
C33' .131(10) .055(7) .077(8) .001(7) -.022(8) -.023(6)
C32' .075(7) .040(6) .068(7) .004(5) .017(6) -.013(5)
N10 .121(7) .084(6) .066(6) -.035(6) .023(5) -.004(6)
O101 .074(5) .058(4) .086(5) .000(4) .028(4) .004(4)
O102 .172(9) .085(6) .201(10) .038(6) .086(8) .037(6)
O103 .142(9) .175(10) .302(14) -.046(8) .128(9) -.096(10)
O201 .174(17) .174(17) .28(2) -.002(13) .084(17) -.023(16)
O202 .097(11) .179(15) .149(13) -.008(10) -.014(10) -.025(12)
O203 .126(13) .29(2) .156(15) .055(14) .081(12) .070(15)
O01 .151(9) .144(8) .181(9) -.022(7) -.022(8) -.021(8)
O02 .113(7) .202(10) .129(8) .030(7) -.004(6) -.034(7)
O03 .239(17) .113(11) .208(16) .00000 .013(14) .00000
O04 .126(16) .123(16) .24(2) .00000 .063(15) .00000

loop_
_atom_type_symbol
_atom_type_description
_atom_type_oxidation_number
_atom_type_number_in_cell
_atom_type_scat_dispersion_real
_atom_type_scat_dispersion_imag
_atom_type_scat_source
C ? 0 280 .002014 .002014 'Int Tables Vol IV Tables 2.2B and 2.3.1'
O ? 0 88 .007996 .005981 'Int Tables Vol IV Tables 2.2B and 2.3.1'
H ? 0 376 0 0 'Int Tables Vol IV Tables 2.2B and 2.3.1'
N ? 0 40 .004028 .002991 'Int Tables Vol IV Tables 2.2B and 2.3.1'
Cu ? 0 8 .263001 1.266 'Int Tables Vol IV Tables 2.2B and 2.3.1'

loop_
_diffrn_attenuator_code
_diffrn_attenuator_scale
? ?

loop_
_geom_angle_atom_site_label_1
_geom_angle_atom_site_label_2
_geom_angle_atom_site_label_3
_geom_angle_site_symmetry_1
_geom_angle_site_symmetry_2
_geom_angle_site_symmetry_3
_geom_angle
_geom_angle_publ_flag
N0 Cu N01 . . . 83.0(3) ?
N0 Cu O2 . . . 87.5(2) ?
N0 Cu O2' . . . 91.5(2) ?
N0 Cu N31 . . . 98.6(3) ?
N0 Cu O101 . . . 162.6(2) ?
N01 Cu O2 . . . 116.6(2) ?
N01 Cu O2' . . . 91.4(2) ?
N01 Cu N31 . . . 168.0(3) ?
N01 Cu O101 . . . 90.1(3) ?
O2 Cu O2' . . . 151.6(2) ?
O2 Cu N31 . . . 75.4(2) ?
O2 Cu O101 . . . 81.3(2) ?
O2' Cu N31 . . . 76.8(2) ?
O2' Cu O101 . . . 104.7(2) ?
N31 Cu O101 . . . 91.4(3) ?
Cu N0 C0 . . . 106.8(5) ?
Cu N0 C1 . . . 113.7(5) ?
Cu N0 C1' . . . 109.5(4) ?
C0 N0 C1 . . . 110.0(6) ?
C0 N0 C1' . . . 109.3(6) ?
C1 N0 C1' . . . 107.5(6) ?
N0 C0 C02 . . . 111.7(7) ?
N0 C0 H0a . . . 108.8(8) ?
N0 C0 H0b . . . 107.7(7) ?
C02 C0 H0a . . . 111.7(8) ?
C02 C0 H0b . . . 111.8(8) ?
H0a C0 H0b . . . 104.9(9) ?
Cu N01 C02 . . . 115.8(5) ?
Cu N01 C06 . . . 125.8(6) ?
C02 N01 C06 . . . 117.8(7) ?
C0 C02 N01 . . . 116.1(7) ?
C0 C02 C03 . . . 121.3(7) ?
N01 C02 C03 . . . 122.4(7) ?
C02 C03 C04 . . . 117.8(8) ?
C02 C03 H03 . . . 121.4(9) ?
C04 C03 H03 . . . 120.8(9) ?
C03 C04 C05 . . . 119.5(9) ?
C03 C04 H04 . . . 124.1(10) ?
C05 C04 H04 . . . 116.4(10) ?
C04 C05 C06 . . . 119.3(9) ?
C04 C05 H05 . . . 120.1(10) ?
C06 C05 H05 . . . 120.6(10) ?
N01 C06 C05 . . . 123.2(8) ?
N01 C06 H06 . . . 120.4(8) ?
C05 C06 H06 . . . 116.3(9) ?
N0 C1 C11 . . . 114.8(6) ?
N0 C1 H1a . . . 106.7(7) ?
N0 C1 H1b . . . 107.6(7) ?
C11 C1 H1a . . . 111.9(7) ?
C11 C1 H1b . . . 110.1(7) ?
H1a C1 H1b . . . 105.1(7) ?
C1 C11 C12 . . . 117.6(7) ?
C1 C11 C16 . . . 121.8(7) ?
C12 C11 C16 . . . 120.6(7) ?
C11 C12 C13 . . . 118.9(7) ?
C11 C12 H12 . . . 121.0(8) ?
C13 C12 H12 . . . 120.1(8) ?
C12 C13 C131 . . . 118.2(7) ?
C12 C13 C14 . . . 118.2(7) ?
C131 C13 C14 . . . 123.6(7) ?
C13 C131 C132 . . . 110.0(8) ?
C13 C131 C133 . . . 110.9(9) ?
C13 C131 C134 . . . 110.5(8) ?
C132 C131 C133 . . . 108.2(9) ?
C132 C131 C134 . . . 110.9(9) ?
C133 C131 C134 . . . 106.3(10) ?
C131 C132 H132a . . . 114.8(11) ?
C131 C132 H132b . . . 110.7(10) ?
C131 C132 H132c . . . 111.0(9) ?
H132a C132 H132b . . . 108.5(11) ?
H132a C132 H132c . . . 107.4(12) ?
H132b C132 H132c . . . 103.9(11) ?
C131 C133 H133a . . . 113.7(13) ?
C131 C133 H133b . . . 110.0(12) ?
C131 C133 H133c . . . 111.9(11) ?
H133a C133 H133b . . . 107.0(12) ?
H133a C133 H133c . . . 107.8(13) ?
H133b C133 H133c . . . 106.0(14) ?
C131 C134 H134a . . . 113.5(12) ?
C131 C134 H134b . . . 107.5(11) ?
C131 C134 H134c . . . 113.5(11) ?
H134a C134 H134b . . . 102.6(12) ?
H134a C134 H134c . . . 113.6(14) ?
H134b C134 H134c . . . 105.0(13) ?
C13 C14 C15 . . . 121.3(8) ?
C13 C14 H14 . . . 115.3(8) ?
C15 C14 H14 . . . 123.4(8) ?
C14 C15 C16 . . . 120.7(8) ?
C14 C15 H15 . . . 117.3(8) ?
C16 C15 H15 . . . 122.0(8) ?
C11 C16 C15 . . . 120.3(8) ?
C11 C16 O2 . . . 119.7(7) ?
C15 C16 O2 . . . 120.0(7) ?
N0 C1' C11' . . . 113.9(6) ?
N0 C1' H1'a . . . 109.6(7) ?
N0 C1' H1'b . . . 108.4(7) ?
C11' C1' H1'a . . . 110.1(7) ?
C11' C1' H1'b . . . 109.5(7) ?
H1'a C1' H1'b . . . 104.9(8) ?
C1' C11' C12' . . . 121.7(7) ?
C1' C11' C16' . . . 120.6(7) ?
C12' C11' C16' . . . 117.7(7) ?
C11' C12' C13' . . . 123.0(7) ?
C11' C12' H12' . . . 118.6(8) ?
C13' C12' H12' . . . 118.3(7) ?
C12' C13' C131' . . . 121.2(7) ?
C12' C13' C14' . . . 116.2(7) ?
C131' C13' C14' . . . 122.6(7) ?
C13' C131' C132' . . . 110.1(7) ?
C13' C131' C133' . . . 113.4(8) ?
C13' C131' C134' . . . 109.2(7) ?
C132' C131' C133' . . . 110.4(8) ?
C132' C131' C134' . . . 106.0(8) ?
C133' C131' C134' . . . 107.4(9) ?
C131' C132' H132'a . . . 114.0(10) ?
C131' C132' H132'b . . . 110.7(9) ?
C131' C132' H132'c . . . 113.7(10) ?
H132'a C132' H132'b . . . 105.1(11) ?
H132'a C132' H132'c . . . 106.5(10) ?
H132'b C132' H132'c . . . 106.2(11) ?
C131' C133' H133'a . . . 115.0(10) ?
C131' C133' H133'b . . . 112.7(10) ?
C131' C133' H133'c . . . 110.8(10) ?
H133'a C133' H133'b . . . 106.2(11) ?
H133'a C133' H133'c . . . 106.5(11) ?
H133'b C133' H133'c . . . 105.0(10) ?
C131' C134' H134'a . . . 116.6(10) ?
C131' C134' H134'b . . . 112.3(11) ?
C131' C134' H134'c . . . 114.2(11) ?
H134'a C134' H134'b . . . 103.4(11) ?
H134'a C134' H134'c . . . 105.1(12) ?
H134'b C134' H134'c . . . 103.9(10) ?
C13' C14' C15' . . . 123.0(8) ?
C13' C14' H14' . . . 119.3(8) ?
C15' C14' H14' . . . 117.6(8) ?
C14' C15' C16' . . . 118.4(7) ?
C14' C15' H15' . . . 122.2(8) ?
C16' C15' H15' . . . 119.4(8) ?
C11' C16' C15' . . . 121.6(7) ?
C11' C16' O2' . . . 119.5(7) ?
C15' C16' O2' . . . 118.7(7) ?
Cu O2 C16 . . . 119.6(5) ?
Cu O2 C3 . . . 112.1(5) ?
C16 O2 C3 . . . 115.7(7) ?
O2 C3 C32 . . . 111.4(7) ?
O2 C3 H3a . . . 114.0(9) ?
O2 C3 H3b . . . 113.6(10) ?
C32 C3 H3a . . . 108.3(9) ?
C32 C3 H3b . . . 107.6(9) ?
H3a C3 H3b . . . 101.5(10) ?
Cu O2' C16' . . . 112.6(4) ?
Cu O2' C3' . . . 111.4(5) ?
C16' O2' C3' . . . 118.4(6) ?
O2' C3' C32' . . . 112.1(7) ?
O2' C3' H3'a . . . 109.1(8) ?
O2' C3' H3'b . . . 108.3(9) ?
C32' C3' H3'a . . . 113.3(10) ?
C32' C3' H3'b . . . 111.8(8) ?
H3'a C3' H3'b . . . 101.6(9) ?
Cu N31 C32 . . . 121.5(5) ?
Cu N31 C32' . . . 118.9(5) ?
C32 N31 C32' . . . 117.9(7) ?
C3 C32 N31 . . . 117.4(7) ?
C3 C32 C33 . . . 119.8(8) ?
N31 C32 C33 . . . 122.8(9) ?
C32 C33 C34 . . . 119.2(9) ?
C32 C33 H33 . . . 113.4(11) ?
C34 C33 H33 . . . 127.4(11) ?
C33 C34 C33' . . . 119.8(10) ?
C33 C34 H34 . . . 112.7(10) ?
C33' C34 H34 . . . 127.5(11) ?
C34 C33' C32' . . . 119.3(9) ?
C34 C33' H33' . . . 114.4(10) ?
C32' C33' H33' . . . 126.3(11) ?
C3' C32' N31 . . . 118.7(8) ?
C3' C32' C33' . . . 120.4(8) ?
N31 C32' C33' . . . 120.8(8) ?
O101 N10 O102 . . . 126.5(9) ?
O101 N10 O103 . . . 122.6(9) ?
O102 N10 O103 . . . 110.7(9) ?
Cu O101 N10 . . . 124.7(6) ?
O201 N20 O202 . . . 117.9(13) ?
O201 N20 O203 . . . 117.8(14) ?
O201 N20 N20A . . . 126(2) ?
O201 N20 O201A . . . 61.6(18) ?
O201 N20 O202A . . . 106.0(13) ?
O201 N20 O203A . . . 149.4(17) ?
O202 N20 O203 . . . 121.1(11) ?
O202 N20 N20A . . . 102.3(15) ?
O202 N20 O201A . . . 179(2) ?
O202 N20 O202A . . . 76.6(12) ?
O202 N20 O203A . . . 92.0(11) ?
O203 N20 N20A . . . 55.8(11) ?
O203 N20 O201A . . . 59.4(16) ?
O203 N20 O202A . . . 104.9(13) ?
O203 N20 O203A . . . 38.9(8) ?
N20A N20 O201A . . . 78(2) ?
N20A N20 O202A . . . 49.1(12) ?
N20A N20 O203A . . . 31.4(16) ?
O201A N20 O202A . . . 104(2) ?
O201A N20 O203A . . . 89(2) ?
O202A N20 O203A . . . 73.2(11) ?
N20 O201 O202 . . . 33.5(9) ?
N20 O201 N20A . . . 22.6(11) ?
N20 O201 O201A . . . 60(2) ?
O202 O201 N20A . . . 51.4(9) ?
O202 O201 O201A . . . 93.8(19) ?
N20A O201 O201A . . . 46.6(17) ?
N20 O202 O201 . . . 28.6(7) ?
N20 O202 N20A . . . 29.1(7) ?
N20 O202 O202A . . . 56.9(11) ?
O201 O202 N20A . . . 54.5(7) ?
O201 O202 O202A . . . 66.3(9) ?
N20A O202 O202A . . . 38.9(9) ?
N20 O203 N20A . . . 38.1(12) ?
N20 O203 O201A . . . 52.1(19) ?
N20 O203 O203A . . . 89.2(18) ?
N20A O203 O201A . . . 64.7(17) ?
N20A O203 O203A . . . 59.6(17) ?
O201A O203 O203A . . . 122(3) ?
N20 N20A O201 . . . 31.0(11) ?
N20 N20A O202 . . . 48.6(14) ?
N20 N20A O203 . . . 86.1(17) ?
N20 N20A O201A . . . 62(2) ?
N20 N20A O202A . . . 97.0(17) ?
N20 N20A O203A . . . 125(3) ?
O201 N20A O202 . . . 74.1(10) ?
O201 N20A O203 . . . 92.5(12) ?
O201 N20A O201A . . . 41.5(17) ?
O201 N20A O202A . . . 90.6(11) ?
O201 N20A O203A . . . 148(2) ?
O202 N20A O203 . . . 109(2) ?
O202 N20A O201A . . . 110(2) ?
O202 N20A O202A . . . 72.9(15) ?
O202 N20A O203A . . . 102(2) ?
O203 N20A O201A . . . 62.5(16) ?
O203 N20A O202A . . . 177(2) ?
O203 N20A O203A . . . 58.2(12) ?
O201A N20A O202A . . . 119.6(18) ?
O201A N20A O203A . . . 118.8(17) ?
O202A N20A O203A . . . 119.0(15) ?
N20 O201A O201 . . . 58(2) ?
N20 O201A O203 . . . 69(2) ?
N20 O201A N20A . . . 40.0(16) ?
N20 O201A O203A . . . 57.3(15) ?
O201 O201A O203 . . . 123(4) ?
O201 O201A N20A . . . 92(3) ?
O201 O201A O203A . . . 115(3) ?
O203 O201A N20A . . . 52.7(14) ?
O203 O201A O203A . . . 26.5(12) ?
N20A O201A O203A . . . 28.0(9) ?
N20 O202A O202 . . . 46.5(10) ?
N20 O202A N20A . . . 33.8(12) ?
N20 O202A O203A . . . 58.8(12) ?
O202 O202A N20A . . . 68.2(17) ?
O202 O202A O203A . . . 73.2(14) ?
N20A O202A O203A . . . 29.9(10) ?
N20 O203A O203 . . . 51.9(16) ?
N20 O203A N20A . . . 23.5(16) ?
N20 O203A O201A . . . 34.2(13) ?
N20 O203A O202A . . . 48.0(11) ?
O203 O203A N20A . . . 62(2) ?
O203 O203A O201A . . . 31.2(16) ?
O203 O203A O202A . . . 93(2) ?
N20A O203A O201A . . . 33.2(12) ?
N20A O203A O202A . . . 31.2(10) ?
O201A O203A O202A . . . 63.4(14) ?

loop_
_geom_bond_atom_site_label_1
_geom_bond_atom_site_label_2
_geom_bond_site_symmetry_1
_geom_bond_site_symmetry_2
_geom_bond_distance
_geom_bond_publ_flag
Cu N0 . . 2.090(6) ?
Cu N01 . . 1.966(6) ?
Cu O2 . . 2.315(5) ?
Cu O2' . . 2.300(5) ?
Cu N31 . . 2.024(6) ?
Cu O101 . . 2.002(6) ?
N0 C0 . . 1.494(10) ?
N0 C1 . . 1.499(10) ?
N0 C1' . . 1.530(10) ?
C0 C02 . . 1.471(12) ?
C0 H0a . . .872(8) ?
C0 H0b . . .880(8) ?
N01 C02 . . 1.340(10) ?
N01 C06 . . 1.339(11) ?
C02 C03 . . 1.389(12) ?
C03 C04 . . 1.384(13) ?
C03 H03 . . .872(9) ?
C04 C05 . . 1.368(14) ?
C04 H04 . . .864(10) ?
C05 C06 . . 1.352(13) ?
C05 H05 . . .927(9) ?
C06 H06 . . .988(9) ?
C1 C11 . . 1.508(11) ?
C1 H1a . . .989(8) ?
C1 H1b . . .966(8) ?
C11 C12 . . 1.400(11) ?
C11 C16 . . 1.353(11) ?
C12 C13 . . 1.446(12) ?
C12 H12 . . 1.031(8) ?
C13 C131 . . 1.545(12) ?
C13 C14 . . 1.361(12) ?
C131 C132 . . 1.515(14) ?
C131 C133 . . 1.481(15) ?
C131 C134 . . 1.456(15) ?
C132 H132a . . .933(12) ?
C132 H132b . . .979(13) ?
C132 H132c . . .992(13) ?
C133 H133a . . .953(14) ?
C133 H133b . . .976(14) ?
C133 H133c . . .967(16) ?
C134 H134a . . .944(13) ?
C134 H134b . . 1.042(14) ?
C134 H134c . . .910(14) ?
C14 C15 . . 1.379(12) ?
C14 H14 . . .958(8) ?
C15 C16 . . 1.381(12) ?
C15 H15 . . .965(8) ?
C16 O2 . . 1.371(10) ?
C1' C11' . . 1.477(11) ?
C1' H1'a . . .973(8) ?
C1' H1'b . . .984(8) ?
C11' C12' . . 1.389(11) ?
C11' C16' . . 1.389(11) ?
C12' C13' . . 1.389(12) ?
C12' H12' . . .987(8) ?
C13' C131' . . 1.506(11) ?
C13' C14' . . 1.377(12) ?
C131' C132' . . 1.504(14) ?
C131' C133' . . 1.502(14) ?
C131' C134' . . 1.492(14) ?
C132' H132'a . . .975(10) ?
C132' H132'b . . .979(12) ?
C132' H132'c . . .961(11) ?
C133' H133'a . . .960(11) ?
C133' H133'b . . .980(12) ?
C133' H133'c . . .976(12) ?
C134' H134'a . . .980(11) ?
C134' H134'b . . .996(12) ?
C134' H134'c . . .974(14) ?
C14' C15' . . 1.393(12) ?
C14' H14' . . .983(8) ?
C15' C16' . . 1.365(12) ?
C15' H15' . . 1.009(8) ?
C16' O2' . . 1.371(9) ?
O2 C3 . . 1.413(11) ?
C3 C32 . . 1.535(14) ?
C3 H3a . . .893(11) ?
C3 H3b . . .900(9) ?
O2' C3' . . 1.431(10) ?
C3' C32' . . 1.465(13) ?
C3' H3'a . . .890(9) ?
C3' H3'b . . .901(10) ?
N31 C32 . . 1.321(11) ?
N31 C32' . . 1.376(10) ?
C32 C33 . . 1.377(13) ?
C33 C34 . . 1.365(16) ?
C33 H33 . . .940(10) ?
C34 C33' . . 1.350(15) ?
C34 H34 . . .908(11) ?
C33' C32' . . 1.391(13) ?
C33' H33' . . .854(9) ?
N10 O101 . . 1.146(10) ?
N10 O102 . . 1.228(11) ?
N10 O103 . . 1.255(13) ?
N20 O201 . . 1.030(18) ?
N20 O202 . . 1.186(18) ?
N20 O203 . . 1.241(16) ?
N20 N20A . . .77(2) ?
N20 O201A . . 1.05(4) ?
N20 O202A . . 1.37(2) ?
N20 O203A . . 1.58(3) ?
O201 O202 . . 1.90(2) ?
O201 N20A . . 1.61(2) ?
O201 O201A . . 1.07(4) ?
O202 N20A . . 1.54(2) ?
O202 O202A . . 1.59(3) ?
O203 N20A . . 1.029(16) ?
O203 O201A . . 1.15(3) ?
O203 O203A . . .99(2) ?
N20A O201A . . 1.17(3) ?
N20A O202A . . 1.04(2) ?
N20A O203A . . 1.00(3) ?
O201A O203A . . 1.87(4) ?
O202A O203A . . 1.76(3) ?

loop_
_geom_contact_atom_site_label_1
_geom_contact_atom_site_label_2
_geom_contact_distance
_geom_contact_site_symmetry_1
_geom_contact_site_symmetry_2
_geom_contact_publ_flag
Cu C0 2.899(9) . . ?
Cu C02 2.820(8) . . ?
Cu C06 2.956(9) . . ?
Cu C1 3.022(8) . . ?
Cu C11 3.485(8) . . ?
Cu C16 3.222(8) . . ?
Cu C1' 2.974(8) . . ?
Cu C11' 3.345(8) . . ?
Cu C16' 3.098(7) . . ?
Cu C3 3.133(10) . . ?
Cu C3' 3.121(9) . . ?
Cu C32 2.938(9) . . ?
Cu C32' 2.947(9) . . ?
Cu N10 2.816(8) . . ?
Cu O102 3.157(9) . . ?
Cu H0a 3.2800(14) . . ?
Cu H06 3.0882(16) . . ?
Cu H1b 3.0942(17) . . ?
Cu H1'b 3.0623(13) . . ?
N0 N01 2.689(9) . . ?
N0 C02 2.454(10) . . ?
N0 C11 2.533(10) . . ?
N0 C11' 2.521(9) . . ?
N0 H0a 1.957(6) . . ?
N0 H0b 1.950(6) . . ?
N0 H1a 2.019(6) . . ?
N0 H1b 2.014(6) . . ?
N0 H1'a 2.071(6) . . ?
N0 H1'b 2.064(6) . . ?
C0 N01 2.387(11) . . ?
C0 C03 2.493(12) . . ?
C0 C1 2.451(12) . . ?
C0 C11 2.934(12) . . ?
C0 C1' 2.466(11) . . ?
C0 C11' 2.914(11) . . ?
N01 C03 2.392(11) . . ?
N01 C04 2.755(12) . . ?
N01 C05 2.368(11) . . ?
N01 O101 2.807(9) . . ?
N01 H06 2.027(6) . . ?
C02 C04 2.375(13) . . ?
C02 C05 2.706(12) . . ?
C02 C06 2.295(12) . . ?
C02 H0a 1.968(8) . . ?
C02 H0b 1.975(8) . . ?
C02 H03 1.987(8) . . ?
C03 C05 2.377(13) . . ?
C03 C06 2.710(13) . . ?
C03 H04 2.001(9) . . ?
C04 C06 2.348(14) . . ?
C04 H03 1.978(10) . . ?
C04 H05 2.001(10) . . ?
C05 H04 1.916(10) . . ?
C05 H06 1.998(10) . . ?
C06 O101 2.983(11) . . ?
C06 H05 1.991(9) . . ?
C1 C12 2.487(11) . . ?
C1 C16 2.501(11) . . ?
C1 C1' 2.443(11) . . ?
C1 O2 2.828(10) . . ?
C1 H0a 2.411(8) . . ?
C11 C13 2.452(11) . . ?
C11 C14 2.767(11) . . ?
C11 C15 2.371(11) . . ?
C11 O2 2.355(10) . . ?
C11 H0a 2.453(8) . . ?
C11 H1a 2.089(8) . . ?
C11 H1b 2.052(8) . . ?
C11 H12 2.124(8) . . ?
C12 C131 2.567(12) . . ?
C12 C14 2.409(12) . . ?
C12 C15 2.762(12) . . ?
C12 C16 2.391(12) . . ?
C13 C132 2.506(14) . . ?
C13 C133 2.492(14) . . ?
C13 C134 2.466(15) . . ?
C13 C15 2.388(12) . . ?
C13 C16 2.790(11) . . ?
C13 H12 2.156(8) . . ?
C13 H14 1.971(8) . . ?
C131 C14 2.563(13) . . ?
C131 H132a 2.086(9) . . ?
C131 H132b 2.075(9) . . ?
C131 H132c 2.087(9) . . ?
C131 H133a 2.058(9) . . ?
C131 H133b 2.033(9) . . ?
C131 H133c 2.049(9) . . ?
C131 H134a 2.026(9) . . ?
C131 H134b 2.029(9) . . ?
C131 H134c 2.002(9) . . ?
C132 C133 2.428(17) . . ?
C132 C134 2.447(18) . . ?
C133 C134 2.35(2) . . ?
C133 C14 2.838(16) . . ?
C133 H14 2.401(15) . . ?
C14 C16 2.398(12) . . ?
C14 H15 2.013(9) . . ?
C15 O2 2.384(10) . . ?
C15 H14 2.067(9) . . ?
C16 C3 2.358(12) . . ?
C16 H15 2.062(8) . . ?
C16 H3a 2.419(8) . . ?
C1' C12' 2.503(11) . . ?
C1' C16' 2.490(12) . . ?
C1' O2' 2.819(10) . . ?
C1' H0b 2.419(8) . . ?
C1' H1a 2.500(8) . . ?
C11' C13' 2.441(11) . . ?
C11' C14' 2.755(11) . . ?
C11' C15' 2.404(11) . . ?
C11' O2' 2.385(9) . . ?
C11' H1'a 2.029(7) . . ?
C11' H1'b 2.030(8) . . ?
C11' H12' 2.054(8) . . ?
C12' C131' 2.522(12) . . ?
C12' C134' 2.989(14) . . ?
C12' C14' 2.348(12) . . ?
C12' C15' 2.751(12) . . ?
C12' C16' 2.378(11) . . ?
C13' C132' 2.467(13) . . ?
C13' C133' 2.513(14) . . ?
C13' C134' 2.444(14) . . ?
C13' C15' 2.435(11) . . ?
C13' C16' 2.792(11) . . ?
C13' H12' 2.050(8) . . ?
C13' H14' 2.046(8) . . ?
C131' C14' 2.529(12) . . ?
C131' H132'a 2.099(8) . . ?
C131' H132'b 2.065(8) . . ?
C131' H132'c 2.086(8) . . ?
C131' H133'a 2.097(8) . . ?
C131' H133'b 2.086(8) . . ?
C131' H133'c 2.061(9) . . ?
C131' H134'a 2.121(8) . . ?
C131' H134'b 2.085(8) . . ?
C131' H134'c 2.089(8) . . ?
C132' C133' 2.469(17) . . ?
C132' C134' 2.393(16) . . ?
C133' C134' 2.413(17) . . ?
C133' C14' 2.852(14) . . ?
C133' H14' 2.468(11) . . ?
C14' C16' 2.369(12) . . ?
C14' H15' 2.112(9) . . ?
C15' O2' 2.354(10) . . ?
C15' H14' 2.043(8) . . ?
C16' C3' 2.408(12) . . ?
C16' H15' 2.058(9) . . ?
C16' H3'a 2.423(8) . . ?
O2 N31 2.662(8) . . ?
O2 C32 2.435(10) . . ?
O2 O101 2.823(8) . . ?
O2 H3a 1.954(5) . . ?
O2 H3b 1.955(5) . . ?
C3 N31 2.442(12) . . ?
C3 C33 2.521(15) . . ?
O2' N31 2.693(8) . . ?
O2' C32' 2.403(11) . . ?
O2' H3'a 1.917(5) . . ?
O2' H3'b 1.915(5) . . ?
C3' N31 2.445(11) . . ?
C3' C33' 2.479(14) . . ?
N31 C33 2.368(12) . . ?
N31 C34 2.758(12) . . ?
N31 C33' 2.406(11) . . ?
N31 O101 2.882(8) . . ?
C32 C34 2.364(14) . . ?
C32 C33' 2.708(13) . . ?
C32 C32' 2.311(12) . . ?
C32 H3a 2.003(9) . . ?
C32 H3b 2.000(9) . . ?
C32 H33 1.951(9) . . ?
C33 C33' 2.348(15) . . ?
C33 C32' 2.711(13) . . ?
C33 H34 1.909(11) . . ?
C34 C32' 2.365(14) . . ?
C34 H33 2.075(11) . . ?
C34 H33' 1.872(11) . . ?
C33' H34 2.034(10) . . ?
C32' H3'a 1.992(9) . . ?
C32' H3'b 1.984(9) . . ?
C32' H33' 2.017(9) . . ?
O101 O102 2.120(10) . . ?
O101 O103 2.107(11) . . ?
O101 H06 2.492(6) . . ?
O102 O103 2.043(12) . . ?
O103 O03 2.976(11) . '2 664' ?
O201 O203 1.95(2) . . ?
O201 O202A 1.93(2) . . ?
O201 O203A 2.52(3) . . ?
O201 O02 2.925(17) . '5 666' ?
O202 O203 2.11(2) . . ?
O202 O201A 2.24(4) . . ?
O202 O203A 2.01(3) . . ?
O202 O01 2.943(16) . . ?
O203 O202A 2.07(2) . . ?
N20A O02 2.94(2) . . ?
O201A O202A 1.91(3) . . ?
O201A O02 2.45(3) . '5 666' ?
O202A O01 2.73(2) . . ?
O202A O02 2.93(2) . . ?
O203A O02 2.90(4) . . ?
O01 O03 2.849(13) . . ?
O01 O04 2.800(15) . . ?
H0a H0b 1.3883(5) . . ?
H1a H1b 1.5516(7) . . ?
H132a H132b 1.5516(6) . . ?
H132a H132c 1.5515(6) . . ?
H132b H132c 1.5514(5) . . ?
H133a H133b 1.5509(6) . . ?
H133a H133c 1.5513(6) . . ?
H133b H133c 1.5511(5) . . ?
H134a H134b 1.5514(7) . . ?
H134a H134c 1.5514(6) . . ?
H134b H134c 1.5514(5) . . ?
H1'a H1'b 1.5514(6) . . ?
H132'a H132'b 1.5513(5) . . ?
H132'a H132'c 1.5514(6) . . ?
H132'b H132'c 1.5516(5) . . ?
H133'a H133'b 1.5514(6) . . ?
H133'a H133'c 1.5514(6) . . ?
H133'b H133'c 1.5516(7) . . ?
H134'a H134'b 1.5513(6) . . ?
H134'a H134'c 1.5513(5) . . ?
H134'b H134'c 1.5514(6) . . ?
H3a H3b 1.3882(5) . . ?
H3'a H3'b 1.3881(5) . . ?

loop_
_geom_hbond_atom_site_label_D
_geom_hbond_atom_site_label_H
_geom_hbond_atom_site_label_A
_geom_hbond_site_symmetry_D
_geom_hbond_site_symmetry_H
_geom_hbond_site_symmetry_A
_geom_hbond_distance_DH
_geom_hbond_distance_HA
_geom_hbond_distance_DA
_geom_hbond_angle_DHA
_geom_hbond_publ_flag
? ? ? ? ? ? ? ? ? ? ?

loop_
_geom_torsion_atom_site_label_1
_geom_torsion_atom_site_label_2
_geom_torsion_atom_site_label_3
_geom_torsion_atom_site_label_4
_geom_torsion_site_symmetry_1
_geom_torsion_site_symmetry_2
_geom_torsion_site_symmetry_3
_geom_torsion_site_symmetry_4
_geom_torsion
_geom_torsion_publ_flag
? ? ? ? ? ? ? ? ? ?
